data_4518231
loop_
_publ_author_name
'Castillo, Juan-Carlos'
'Bravo, Nestor-Fabian'
'Tamayo, Lenka-Victoria'
'Mestizo, Paula-Daniela'
'Hurtado, John'
'Mac\'ias, Mario'
'Portilla, Jaime'

_publ_section_title
;
 Water-Compatible Synthesis of 1,2,3-Triazoles under Ultrasonic Conditions
 by a Cu(I) Complex-Mediated Click Reaction.
;
_journal_issue 46
_journal_name_full 'ACS omega'
_journal_page_first 30148
_journal_page_last 30159
_journal_paper_doi 10.1021/acsomega.0c04592
_journal_volume 5
_journal_year 2020
_chemical_formula_moiety ' C29 H31 Cu I N4 P'
_chemical_formula_sum 'C29 H31 Cu I N4 P'
_chemical_formula_weight 657.00
_space_group_crystal_system triclinic
_space_group_IT_number 2
_space_group_name_Hall '-P 1'
_space_group_name_H-M_alt 'P -1'
_atom_sites_solution_hydrogens geom
_atom_sites_solution_primary iterative
_atom_sites_solution_secondary difmap
_audit_creation_method SHELXL-2016/6
_cell_angle_alpha 109.743(6)
_cell_angle_beta 99.759(5)
_cell_angle_gamma 103.575(6)
_cell_formula_units_Z 4
_cell_length_a 10.7747(8)
_cell_length_b 15.4475(10)
_cell_length_c 19.6421(12)
_cell_measurement_reflns_used 14942
_cell_measurement_temperature 298(2)
_cell_measurement_theta_max 28.9620
_cell_measurement_theta_min 3.5510
_cell_volume 2878.4(4)
_computing_cell_refinement
;
CrysAlisPro, Agilent Technologies,
Version 1.171.37.35 (release 13-08-2014 CrysAlis171 .NET)
(compiled Aug 13 2014,18:06:01)
;
_computing_data_collection
;
CrysAlisPro, Agilent Technologies,
Version 1.171.37.35 (release 13-08-2014 CrysAlis171 .NET)
(compiled Aug 13 2014,18:06:01)
;
_computing_data_reduction
;
CrysAlisPro, Agilent Technologies,
Version 1.171.37.35 (release 13-08-2014 CrysAlis171 .NET)
(compiled Aug 13 2014,18:06:01)
;
_computing_molecular_graphics 'Mercury (Macrae et al., 2008)'
_computing_publication_material 'SHELXL-2014 (Sheldrick, 2015)'
_computing_structure_refinement 'SHELXL-2014 (Sheldrick, 2015)'
_computing_structure_solution 'Superflip (Palatinus & Chapuis, 2007)'
_diffrn_ambient_temperature 298(2)
_diffrn_detector 'CCD plate'
_diffrn_detector_area_resol_mean 5.3072
_diffrn_detector_type Atlas
_diffrn_measured_fraction_theta_full 0.991
_diffrn_measured_fraction_theta_max 0.986
_diffrn_measurement_device 'four-circle diffractometer'
_diffrn_measurement_device_type 'SuperNova, Dual, Cu at zero, Atlas'
_diffrn_measurement_method '\w scans'
_diffrn_radiation_type MoK\a
_diffrn_radiation_wavelength 0.71073
_diffrn_reflns_av_R_equivalents 0.0882
_diffrn_reflns_av_unetI/netI 0.0599
_diffrn_reflns_Laue_measured_fraction_full 0.991
_diffrn_reflns_Laue_measured_fraction_max 0.986
_diffrn_reflns_limit_h_max 13
_diffrn_reflns_limit_h_min -13
_diffrn_reflns_limit_k_max 19
_diffrn_reflns_limit_k_min -19
_diffrn_reflns_limit_l_max 25
_diffrn_reflns_limit_l_min -25
_diffrn_reflns_number 59943
_diffrn_reflns_point_group_measured_fraction_full 0.991
_diffrn_reflns_point_group_measured_fraction_max 0.986
_diffrn_reflns_theta_full 25.242
_diffrn_reflns_theta_max 27.107
_diffrn_reflns_theta_min 2.952
_diffrn_source 'SuperNova (Mo) X-ray Source'
_exptl_absorpt_coefficient_mu 1.911
_exptl_absorpt_correction_T_max 1.00000
_exptl_absorpt_correction_T_min 0.86473
_exptl_absorpt_correction_type multi-scan
_exptl_absorpt_process_details
;
CrysAlisPro, Agilent Technologies,
Version 1.171.37.35 (release 13-08-2014 CrysAlis171 .NET)
(compiled Aug 13 2014,18:06:01)
Empirical absorption correction using spherical harmonics,
 implemented in SCALE3 ABSPACK scaling algorithm.
;
_exptl_crystal_colour colourless
_exptl_crystal_density_diffrn 1.516
_exptl_crystal_description parallelepiped
_exptl_crystal_F_000 1320
_exptl_crystal_size_max 0.314
_exptl_crystal_size_mid 0.140
_exptl_crystal_size_min 0.120
_refine_diff_density_max 1.136
_refine_diff_density_min -0.952
_refine_diff_density_rms 0.117
_refine_ls_extinction_method none
_refine_ls_goodness_of_fit_ref 1.103
_refine_ls_hydrogen_treatment constr
_refine_ls_matrix_type full
_refine_ls_number_parameters 657
_refine_ls_number_reflns 12529
_refine_ls_number_restraints 21
_refine_ls_restrained_S_all 1.106
_refine_ls_R_factor_all 0.0786
_refine_ls_R_factor_gt 0.0521
_refine_ls_shift/su_max 0.003
_refine_ls_shift/su_mean 0.000
_refine_ls_structure_factor_coef Fsqd
_refine_ls_weighting_details 'w=1/[\s^2^(Fo^2^)+(0.0662P)^2^] where P=(Fo^2^+2Fc^2^)/3'
_refine_ls_weighting_scheme calc
_refine_ls_wR_factor_gt 0.1270
_refine_ls_wR_factor_ref 0.1555
_reflns_Friedel_coverage 0.000
_reflns_number_gt 8524
_reflns_number_total 12529
_reflns_threshold_expression 'I > 2\s(I)'
_cod_data_source_file ao0c04592_si_002.cif
_cod_data_source_block shelxs_2
_cod_depositor_comments 'Adding full bibliography for 4518230--4518231.cif.'
_cod_original_formula_sum ' C29 H31 Cu I N4 P'
_cod_database_code 4518231
_shelx_shelxl_version_number 2016/6
_shelx_space_group_comment
;
The symmetry employed for this shelxl refinement is uniquely defined
by the following loop, which should always be used as a source of
symmetry information in preference to the above space-group names.
They are only intended as comments.
;
_shelx_estimated_absorpt_t_min 0.585
_shelx_estimated_absorpt_t_max 0.803

loop_
_space_group_symop_operation_xyz
'x, y, z'
'-x, -y, -z'

loop_
_atom_site_label
_atom_site_type_symbol
_atom_site_fract_x
_atom_site_fract_y
_atom_site_fract_z
_atom_site_U_iso_or_equiv
_atom_site_adp_type
_atom_site_occupancy
_atom_site_site_symmetry_order
_atom_site_calc_flag
_atom_site_refinement_flags_posn
_atom_site_refinement_flags_adp
_atom_site_refinement_flags_occupancy
_atom_site_disorder_assembly
_atom_site_disorder_group
C1A C 0.3595(4) 0.5395(3) 0.1428(2) 0.0487(9) Uani 1 1 d . . . . .
P1A P 0.32317(10) 0.49086(7) 0.21306(5) 0.0412(2) Uani 1 1 d . . . . .
Cu1A Cu 0.44020(5) 0.58457(3) 0.33013(3) 0.04368(14) Uani 1 1 d . . . . .
I1A I 0.69923(3) 0.59930(2) 0.33882(2) 0.05521(12) Uani 1 1 d . . . . .
N1A N 0.3964(3) 0.5575(2) 0.42202(17) 0.0402(7) Uani 1 1 d . . . . .
C1B C 0.8123(4) 0.0375(3) 0.1168(2) 0.0489(10) Uani 1 1 d . . . . .
Cu1B Cu 0.91786(5) 0.07872(3) 0.30556(3) 0.04418(14) Uani 1 1 d . . . . .
I1B I 1.17398(3) 0.08862(2) 0.31786(2) 0.05869(12) Uani 1 1 d . . . . .
P1B P 0.79699(10) -0.01154(7) 0.18917(6) 0.0417(2) Uani 1 1 d . . . . .
N1B N 0.8690(3) 0.0410(2) 0.39419(18) 0.0431(7) Uani 1 1 d . . . . .
C2B C 0.7063(5) 0.0443(4) 0.0708(3) 0.0704(13) Uani 1 1 d . U . . .
H2B H 0.621362 0.024719 0.076223 0.084 Uiso 1 1 calc R U . . .
N2B N 0.9269(3) 0.2208(2) 0.36322(18) 0.0456(7) Uani 1 1 d . . . . .
C2A C 0.4893(5) 0.5900(3) 0.1521(3) 0.0665(13) Uani 1 1 d . . . . .
H2A H 0.553735 0.602724 0.195295 0.080 Uiso 1 1 calc R U . . .
N2A N 0.4443(3) 0.7301(2) 0.38420(19) 0.0454(8) Uani 1 1 d . . . . .
C3B C 0.7265(6) 0.0800(4) 0.0168(3) 0.0891(16) Uani 1 1 d . U . . .
H3B H 0.654634 0.084513 -0.014037 0.107 Uiso 1 1 calc R U . . .
N3B N 0.9522(3) 0.2514(2) 0.43992(18) 0.0444(7) Uani 1 1 d . . . . .
C3A C 0.5254(6) 0.6221(4) 0.0984(4) 0.0863(17) Uani 1 1 d . . . . .
H3A H 0.613817 0.654390 0.104917 0.104 Uiso 1 1 calc R U . . .
N3A N 0.4781(3) 0.7656(2) 0.46126(18) 0.0455(8) Uani 1 1 d . . . . .
C4B C 0.8502(6) 0.1090(4) 0.0076(3) 0.0850(16) Uani 1 1 d . U . . .
H4B H 0.862116 0.131970 -0.029717 0.102 Uiso 1 1 calc R U . . .
N4B N 0.9285(3) 0.1092(2) 0.46546(17) 0.0438(7) Uani 1 1 d . . . . .
C4A C 0.4325(8) 0.6067(4) 0.0366(3) 0.096(2) Uani 1 1 d . U . . .
H4A H 0.456983 0.627289 0.000088 0.115 Uiso 1 1 calc R U . . .
N4A N 0.4558(3) 0.6274(2) 0.49182(17) 0.0426(7) Uani 1 1 d . . . . .
C5B C 0.9562(5) 0.1042(4) 0.0535(3) 0.0758(15) Uani 1 1 d . . . . .
H5B H 1.040753 0.123888 0.047594 0.091 Uiso 1 1 calc R U . . .
C5A C 0.3007(7) 0.5600(4) 0.0274(3) 0.101(2) Uani 1 1 d . . . . .
H5A H 0.236312 0.551615 -0.014378 0.121 Uiso 1 1 calc R U . . .
C6B C 0.9379(4) 0.0699(4) 0.1089(3) 0.0663(13) Uani 1 1 d . . . . .
H6B H 1.010755 0.068523 0.141090 0.080 Uiso 1 1 calc R U . . .
C6A C 0.2641(6) 0.5259(4) 0.0802(3) 0.0753(15) Uani 1 1 d . . . . .
H6A H 0.175499 0.493867 0.073443 0.090 Uiso 1 1 calc R U . . .
C7A C 0.3521(4) 0.3723(3) 0.1768(2) 0.0453(9) Uani 1 1 d . . . . .
C8A C 0.4618(4) 0.3660(3) 0.1498(3) 0.0619(12) Uani 1 1 d . . . . .
H8A H 0.515112 0.419801 0.145700 0.074 Uiso 1 1 calc R U . . .
C7B C 0.8309(4) -0.1252(3) 0.1463(2) 0.0461(9) Uani 1 1 d . . . . .
C9A C 0.4927(5) 0.2810(4) 0.1290(3) 0.0752(14) Uani 1 1 d . . . . .
H9A H 0.565491 0.277733 0.109806 0.090 Uiso 1 1 calc R U . . .
C8B C 0.7903(4) -0.1804(3) 0.0693(3) 0.0594(11) Uani 1 1 d . . . . .
H8B H 0.741518 -0.160273 0.037236 0.071 Uiso 1 1 calc R U . . .
C10A C 0.4188(5) 0.2016(4) 0.1360(3) 0.0730(14) Uani 1 1 d . . . . .
H10A H 0.441141 0.144694 0.122565 0.088 Uiso 1 1 calc R U . . .
C9B C 0.8214(5) -0.2640(4) 0.0400(3) 0.0793(15) Uani 1 1 d . . . . .
H9B H 0.792732 -0.300522 -0.011523 0.095 Uiso 1 1 calc R U . . .
C11A C 0.3094(5) 0.2073(3) 0.1635(3) 0.0723(14) Uani 1 1 d . . . . .
H11A H 0.257772 0.153557 0.168523 0.087 Uiso 1 1 calc R U . . .
C10B C 0.8950(6) -0.2946(4) 0.0866(4) 0.0909(18) Uani 1 1 d . . . . .
H10B H 0.916074 -0.351334 0.066842 0.109 Uiso 1 1 calc R U . . .
C12A C 0.2764(4) 0.2919(3) 0.1836(2) 0.0562(10) Uani 1 1 d . . . . .
H12A H 0.202575 0.294630 0.201849 0.067 Uiso 1 1 calc R U . . .
C11B C 0.9364(6) -0.2397(4) 0.1624(4) 0.0886(18) Uani 1 1 d . . . . .
H11B H 0.987107 -0.259316 0.194033 0.106 Uiso 1 1 calc R U . . .
C13A C 0.1433(4) 0.4646(3) 0.1962(2) 0.0472(9) Uani 1 1 d . . . . .
C12B C 0.9047(4) -0.1568(3) 0.1925(3) 0.0619(12) Uani 1 1 d . . . . .
H12B H 0.932651 -0.121309 0.244212 0.074 Uiso 1 1 calc R U . . .
C14A C 0.0485(4) 0.3869(4) 0.1352(3) 0.0600(11) Uani 1 1 d . . . . .
H14A H 0.074649 0.340342 0.101871 0.072 Uiso 1 1 calc R U . . .
C13B C 0.6191(4) -0.0440(3) 0.1803(2) 0.0455(9) Uani 1 1 d . . . . .
C15A C -0.0858(4) 0.3797(4) 0.1248(3) 0.0696(13) Uani 1 1 d . . . . .
H15A H -0.149250 0.327738 0.084733 0.084 Uiso 1 1 calc R U . . .
C14B C 0.5269(4) -0.1335(3) 0.1348(3) 0.0561(11) Uani 1 1 d . . . . .
H14B H 0.554280 -0.182387 0.104992 0.067 Uiso 1 1 calc R U . . .
C16A C -0.1239(5) 0.4483(4) 0.1731(3) 0.0704(14) Uani 1 1 d . . . . .
H16A H -0.213091 0.444126 0.164555 0.084 Uiso 1 1 calc R U . . .
C15B C 0.3944(4) -0.1508(4) 0.1334(3) 0.0675(13) Uani 1 1 d . . . . .
H15B H 0.333718 -0.211636 0.103290 0.081 Uiso 1 1 calc R U . . .
C17A C -0.0329(5) 0.5235(4) 0.2342(3) 0.0653(13) Uani 1 1 d . . . . .
H17A H -0.060304 0.569227 0.267484 0.078 Uiso 1 1 calc R U . . .
C16B C 0.3520(5) -0.0793(4) 0.1758(3) 0.0678(14) Uani 1 1 d . . . . .
H16B H 0.262563 -0.091126 0.173971 0.081 Uiso 1 1 calc R U . . .
C18A C 0.1009(4) 0.5310(3) 0.2461(2) 0.0540(10) Uani 1 1 d . . . . .
H18A H 0.162637 0.581371 0.288049 0.065 Uiso 1 1 calc R U . . .
C17B C 0.4407(5) 0.0090(4) 0.2205(3) 0.0686(13) Uani 1 1 d . . . . .
H17B H 0.411910 0.057781 0.249220 0.082 Uiso 1 1 calc R U . . .
C19A C 0.2293(4) 0.3958(3) 0.3679(3) 0.0614(12) Uani 1 1 d . . . . .
H19A H 0.214906 0.341991 0.382883 0.092 Uiso 1 1 calc R U . . .
H19B H 0.269860 0.382938 0.327209 0.092 Uiso 1 1 calc R U . . .
H19C H 0.145883 0.405007 0.351902 0.092 Uiso 1 1 calc R U . . .
C18B C 0.5748(5) 0.0267(4) 0.2237(3) 0.0617(12) Uani 1 1 d . . . . .
H18B H 0.635168 0.086957 0.255537 0.074 Uiso 1 1 calc R U . . .
C20A C 0.3183(4) 0.4851(3) 0.4328(2) 0.0448(9) Uani 1 1 d . . . . .
C19B C 0.7093(4) -0.1241(3) 0.3350(3) 0.0643(12) Uani 1 1 d . . . . .
H19D H 0.692343 -0.178488 0.349229 0.096 Uiso 1 1 calc R U . . .
H19E H 0.754399 -0.135837 0.296227 0.096 Uiso 1 1 calc R U . . .
H19F H 0.626828 -0.115205 0.316627 0.096 Uiso 1 1 calc R U . . .
C21A C 0.3297(4) 0.5088(3) 0.5087(2) 0.0515(10) Uani 1 1 d . . . . .
H21A H 0.285964 0.470158 0.530299 0.062 Uiso 1 1 calc R U . . .
C20B C 0.7936(4) -0.0356(3) 0.4013(3) 0.0485(10) Uani 1 1 d . . . . .
C22A C 0.4193(4) 0.6015(3) 0.5461(2) 0.0493(10) Uani 1 1 d . . . . .
C21B C 0.8067(4) -0.0168(4) 0.4772(3) 0.0588(12) Uani 1 1 d . . . . .
H21B H 0.765355 -0.058688 0.497047 0.071 Uiso 1 1 calc R U . . .
C23A C 0.4676(5) 0.6645(4) 0.6277(3) 0.0665(12) Uani 1 1 d . . . . .
H23A H 0.457176 0.625040 0.656331 0.100 Uiso 1 1 calc R U . . .
H23B H 0.417119 0.708518 0.639563 0.100 Uiso 1 1 calc R U . . .
H23C H 0.559606 0.700612 0.639841 0.100 Uiso 1 1 calc R U . . .
C22B C 0.8936(4) 0.0769(3) 0.5174(2) 0.0524(10) Uani 1 1 d . . . . .
C24A C 0.5473(4) 0.7185(3) 0.4989(2) 0.0428(8) Uani 1 1 d . . . . .
H24A H 0.585856 0.760661 0.551678 0.051 Uiso 1 1 calc R U . . .
H24B H 0.618645 0.705623 0.477106 0.051 Uiso 1 1 calc R U . . .
C23B C 0.9454(5) 0.1368(4) 0.6001(3) 0.0718(14) Uani 1 1 d . . . . .
H23D H 0.921069 0.096971 0.627134 0.108 Uiso 1 1 calc R U . . .
H23E H 0.907993 0.188793 0.612926 0.108 Uiso 1 1 calc R U . . .
H23F H 1.040269 0.162919 0.613140 0.108 Uiso 1 1 calc R U . . .
C25A C 0.3343(5) 0.7735(4) 0.2859(3) 0.0663(13) Uani 1 1 d . . . . .
H25A H 0.353244 0.835134 0.281721 0.099 Uiso 1 1 calc R U . . .
H25B H 0.240169 0.742090 0.269727 0.099 Uiso 1 1 calc R U . . .
H25C H 0.376212 0.733810 0.254891 0.099 Uiso 1 1 calc R U . . .
C24B C 1.0198(4) 0.2019(3) 0.4757(2) 0.0464(9) Uani 1 1 d . . . . .
H24C H 1.056793 0.241869 0.528929 0.056 Uiso 1 1 calc R U . . .
H24D H 1.092294 0.190810 0.454330 0.056 Uiso 1 1 calc R U . . .
C26A C 0.3864(4) 0.7884(3) 0.3660(2) 0.0499(10) Uani 1 1 d . . . . .
C25B C 0.8408(5) 0.2768(4) 0.2677(3) 0.0698(13) Uani 1 1 d . . . . .
H25D H 0.865980 0.340194 0.266849 0.105 Uiso 1 1 calc R U . . .
H25E H 0.746621 0.247111 0.247070 0.105 Uiso 1 1 calc R U . . .
H25F H 0.885377 0.237757 0.238304 0.105 Uiso 1 1 calc R U . . .
C27A C 0.3824(4) 0.8607(3) 0.4307(3) 0.0590(12) Uani 1 1 d . . . . .
H27A H 0.347064 0.910585 0.432287 0.071 Uiso 1 1 calc R U . . .
C26B C 0.8790(4) 0.2849(3) 0.3468(3) 0.0501(10) Uani 1 1 d . . . . .
C28A C 0.4393(4) 0.8453(3) 0.4906(3) 0.0520(10) Uani 1 1 d . . . . .
C27B C 0.8727(4) 0.3556(3) 0.4118(3) 0.0575(11) Uani 1 1 d . . . . .
H27B H 0.842795 0.408184 0.414504 0.069 Uiso 1 1 calc R U . . .
C29A C 0.4562(5) 0.8961(4) 0.5725(3) 0.0761(15) Uani 1 1 d . . . . .
H29A H 0.416571 0.946920 0.580414 0.114 Uiso 1 1 calc R U . . .
H29B H 0.549075 0.923268 0.598388 0.114 Uiso 1 1 calc R U . . .
H29C H 0.413997 0.850731 0.591510 0.114 Uiso 1 1 calc R U . . .
C29B C 0.9298(5) 0.3796(4) 0.5522(3) 0.0766(15) Uani 1 1 d . . . . .
H29D H 0.893670 0.432357 0.560929 0.115 Uiso 1 1 calc R U . . .
H29E H 1.021488 0.403760 0.580255 0.115 Uiso 1 1 calc R U . . .
H29F H 0.881488 0.332817 0.568038 0.115 Uiso 1 1 calc R U . . .
C28B C 0.9188(4) 0.3330(3) 0.4703(3) 0.0527(10) Uani 1 1 d . . . . .

loop_
_atom_site_aniso_label
_atom_site_aniso_U_11
_atom_site_aniso_U_22
_atom_site_aniso_U_33
_atom_site_aniso_U_23
_atom_site_aniso_U_13
_atom_site_aniso_U_12
C1A 0.063(3) 0.048(2) 0.040(2) 0.0182(18) 0.024(2) 0.018(2)
P1A 0.0395(5) 0.0497(6) 0.0318(5) 0.0143(4) 0.0112(4) 0.0111(4)
Cu1A 0.0428(3) 0.0490(3) 0.0341(3) 0.0142(2) 0.0086(2) 0.0099(2)
I1A 0.03967(17) 0.0742(2) 0.0535(2) 0.02594(16) 0.01621(14) 0.01731(14)
N1A 0.0379(16) 0.0485(18) 0.0356(17) 0.0174(14) 0.0095(14) 0.0150(14)
C1B 0.048(2) 0.054(2) 0.037(2) 0.0154(18) 0.0059(18) 0.0079(18)
Cu1B 0.0440(3) 0.0461(3) 0.0339(3) 0.0100(2) 0.0068(2) 0.0101(2)
I1B 0.03757(17) 0.0704(2) 0.0563(2) 0.01319(15) 0.01449(14) 0.01232(14)
P1B 0.0401(5) 0.0471(5) 0.0335(5) 0.0136(4) 0.0083(4) 0.0106(4)
N1B 0.0382(16) 0.0500(18) 0.0393(18) 0.0175(15) 0.0095(14) 0.0114(14)
C2B 0.056(3) 0.096(3) 0.070(3) 0.054(3) 0.011(2) 0.014(2)
N2B 0.0503(19) 0.0449(18) 0.0419(18) 0.0169(15) 0.0117(15) 0.0165(15)
C2A 0.071(3) 0.075(3) 0.070(3) 0.043(3) 0.029(3) 0.023(3)
N2A 0.0469(18) 0.0454(18) 0.0458(19) 0.0197(15) 0.0128(16) 0.0155(15)
C3B 0.076(3) 0.113(4) 0.081(3) 0.066(3) 0.001(3) 0.009(3)
N3B 0.0448(18) 0.0447(17) 0.0378(17) 0.0091(14) 0.0107(15) 0.0148(14)
C3A 0.115(5) 0.083(4) 0.095(5) 0.056(4) 0.065(4) 0.035(3)
N3A 0.0458(18) 0.0463(18) 0.0418(19) 0.0142(15) 0.0106(15) 0.0156(15)
C4B 0.098(4) 0.092(4) 0.060(3) 0.049(3) 0.010(3) 0.002(3)
N4B 0.0445(18) 0.0545(19) 0.0338(17) 0.0182(15) 0.0113(14) 0.0165(15)
C4A 0.162(6) 0.070(3) 0.065(3) 0.037(3) 0.050(4) 0.022(4)
N4A 0.0408(17) 0.0499(18) 0.0354(17) 0.0175(14) 0.0079(14) 0.0120(14)
C5B 0.073(3) 0.084(4) 0.070(3) 0.039(3) 0.026(3) 0.004(3)
C5A 0.151(6) 0.079(4) 0.052(3) 0.036(3) -0.002(4) 0.004(4)
C6B 0.052(3) 0.087(3) 0.068(3) 0.046(3) 0.018(2) 0.013(2)
C6A 0.101(4) 0.063(3) 0.046(3) 0.025(2) 0.001(3) 0.006(3)
C7A 0.046(2) 0.050(2) 0.039(2) 0.0188(18) 0.0087(18) 0.0131(18)
C8A 0.059(3) 0.059(3) 0.076(3) 0.029(2) 0.032(3) 0.021(2)
C7B 0.042(2) 0.051(2) 0.041(2) 0.0125(18) 0.0121(18) 0.0150(18)
C9A 0.070(3) 0.074(3) 0.092(4) 0.033(3) 0.034(3) 0.032(3)
C8B 0.066(3) 0.059(3) 0.048(3) 0.016(2) 0.021(2) 0.014(2)
C10A 0.079(3) 0.060(3) 0.081(4) 0.024(3) 0.020(3) 0.031(3)
C9B 0.091(4) 0.073(3) 0.057(3) 0.003(3) 0.033(3) 0.020(3)
C11A 0.073(3) 0.057(3) 0.083(4) 0.033(3) 0.016(3) 0.010(2)
C10B 0.093(4) 0.063(3) 0.098(5) 0.001(3) 0.028(4) 0.033(3)
C12A 0.054(2) 0.058(3) 0.052(3) 0.020(2) 0.017(2) 0.009(2)
C11B 0.087(4) 0.066(3) 0.088(4) 0.010(3) -0.004(3) 0.030(3)
C13A 0.042(2) 0.060(2) 0.037(2) 0.0184(19) 0.0097(18) 0.0138(19)
C12B 0.065(3) 0.055(3) 0.052(3) 0.009(2) 0.004(2) 0.020(2)
C14A 0.052(3) 0.074(3) 0.045(2) 0.015(2) 0.010(2) 0.018(2)
C13B 0.043(2) 0.057(2) 0.035(2) 0.0189(18) 0.0105(17) 0.0123(19)
C15A 0.043(2) 0.087(3) 0.066(3) 0.027(3) 0.000(2) 0.011(2)
C14B 0.051(2) 0.061(3) 0.057(3) 0.023(2) 0.017(2) 0.016(2)
C16A 0.044(3) 0.097(4) 0.080(4) 0.044(3) 0.018(3) 0.025(3)
C15B 0.044(2) 0.084(3) 0.070(3) 0.037(3) 0.011(2) 0.006(2)
C17A 0.053(3) 0.089(4) 0.065(3) 0.029(3) 0.030(2) 0.032(3)
C16B 0.048(3) 0.111(4) 0.063(3) 0.054(3) 0.022(2) 0.026(3)
C18A 0.049(2) 0.063(3) 0.047(2) 0.018(2) 0.015(2) 0.017(2)
C17B 0.058(3) 0.097(4) 0.066(3) 0.034(3) 0.034(3) 0.037(3)
C19A 0.056(3) 0.053(3) 0.069(3) 0.023(2) 0.021(2) 0.005(2)
C18B 0.056(3) 0.068(3) 0.060(3) 0.019(2) 0.022(2) 0.024(2)
C20A 0.042(2) 0.048(2) 0.052(2) 0.0226(19) 0.0171(19) 0.0194(18)
C19B 0.055(3) 0.059(3) 0.075(3) 0.032(3) 0.016(2) 0.004(2)
C21A 0.053(2) 0.064(3) 0.053(3) 0.035(2) 0.023(2) 0.023(2)
C20B 0.039(2) 0.057(2) 0.060(3) 0.030(2) 0.0178(19) 0.0198(19)
C22A 0.053(2) 0.070(3) 0.038(2) 0.028(2) 0.0176(19) 0.030(2)
C21B 0.054(3) 0.081(3) 0.066(3) 0.047(3) 0.026(2) 0.030(2)
C23A 0.063(3) 0.093(3) 0.044(3) 0.027(3) 0.018(2) 0.025(3)
C22B 0.052(2) 0.080(3) 0.042(2) 0.031(2) 0.020(2) 0.034(2)
C24A 0.038(2) 0.047(2) 0.034(2) 0.0104(17) 0.0043(16) 0.0103(16)
C23B 0.074(3) 0.112(4) 0.045(3) 0.041(3) 0.018(2) 0.041(3)
C25A 0.077(3) 0.075(3) 0.058(3) 0.038(3) 0.015(3) 0.028(3)
C24B 0.045(2) 0.051(2) 0.037(2) 0.0109(17) 0.0082(17) 0.0138(18)
C26A 0.046(2) 0.050(2) 0.059(3) 0.028(2) 0.018(2) 0.0136(19)
C25B 0.082(3) 0.070(3) 0.064(3) 0.038(3) 0.015(3) 0.022(3)
C27A 0.058(3) 0.055(3) 0.072(3) 0.025(2) 0.019(2) 0.030(2)
C26B 0.044(2) 0.051(2) 0.057(3) 0.025(2) 0.012(2) 0.0142(18)
C28A 0.048(2) 0.051(2) 0.051(2) 0.012(2) 0.015(2) 0.0180(19)
C27B 0.053(3) 0.054(2) 0.066(3) 0.020(2) 0.013(2) 0.027(2)
C29A 0.088(4) 0.079(3) 0.054(3) 0.004(3) 0.016(3) 0.047(3)
C29B 0.088(4) 0.079(3) 0.053(3) 0.005(3) 0.011(3) 0.044(3)
C28B 0.042(2) 0.052(2) 0.054(3) 0.007(2) 0.011(2) 0.0184(19)

loop_
_atom_type_symbol
_atom_type_description
_atom_type_scat_dispersion_real
_atom_type_scat_dispersion_imag
_atom_type_scat_source
C C 0.0033 0.0016 'International Tables Vol C Tables 4.2.6.8 and 6.1.1.4'
H H 0.0000 0.0000 'International Tables Vol C Tables 4.2.6.8 and 6.1.1.4'
N N 0.0061 0.0033 'International Tables Vol C Tables 4.2.6.8 and 6.1.1.4'
P P 0.1023 0.0942 'International Tables Vol C Tables 4.2.6.8 and 6.1.1.4'
Cu Cu 0.3201 1.2651 'International Tables Vol C Tables 4.2.6.8 and 6.1.1.4'
I I -0.4742 1.8119 'International Tables Vol C Tables 4.2.6.8 and 6.1.1.4'

loop_
_geom_angle_atom_site_label_1
_geom_angle_atom_site_label_2
_geom_angle_atom_site_label_3
_geom_angle
_geom_angle_site_symmetry_1
_geom_angle_site_symmetry_3
_geom_angle_publ_flag
C2A C1A C6A 118.5(4) . . ?
C2A C1A P1A 118.2(3) . . ?
C6A C1A P1A 123.3(4) . . ?
C13A P1A C1A 103.12(19) . . ?
C13A P1A C7A 106.27(19) . . ?
C1A P1A C7A 102.10(18) . . ?
C13A P1A Cu1A 115.00(14) . . ?
C1A P1A Cu1A 115.00(14) . . ?
C7A P1A Cu1A 113.92(13) . . ?
N1A Cu1A N2A 89.22(12) . . ?
N1A Cu1A P1A 122.42(9) . . ?
N2A Cu1A P1A 123.09(9) . . ?
N1A Cu1A I1A 108.06(8) . . ?
N2A Cu1A I1A 103.78(9) . . ?
P1A Cu1A I1A 107.85(3) . . ?
C20A N1A N4A 104.8(3) . . ?
C20A N1A Cu1A 136.6(3) . . ?
N4A N1A Cu1A 118.6(2) . . ?
C2B C1B C6B 118.8(4) . . ?
C2B C1B P1B 123.7(3) . . ?
C6B C1B P1B 117.5(3) . . ?
N2B Cu1B N1B 90.91(12) . . ?
N2B Cu1B P1B 124.10(9) . . ?
N1B Cu1B P1B 119.24(9) . . ?
N2B Cu1B I1B 103.67(9) . . ?
N1B Cu1B I1B 105.84(8) . . ?
P1B Cu1B I1B 110.28(3) . . ?
C7B P1B C13B 106.18(19) . . ?
C7B P1B C1B 100.10(19) . . ?
C13B P1B C1B 102.76(18) . . ?
C7B P1B Cu1B 114.74(13) . . ?
C13B P1B Cu1B 112.90(13) . . ?
C1B P1B Cu1B 118.49(14) . . ?
C20B N1B N4B 106.1(3) . . ?
C20B N1B Cu1B 137.3(3) . . ?
N4B N1B Cu1B 116.6(2) . . ?
C3B C2B C1B 119.8(5) . . ?
C3B C2B H2B 120.1 . . ?
C1B C2B H2B 120.1 . . ?
C26B N2B N3B 105.0(3) . . ?
C26B N2B Cu1B 135.8(3) . . ?
N3B N2B Cu1B 116.0(2) . . ?
C1A C2A C3A 121.3(5) . . ?
C1A C2A H2A 119.4 . . ?
C3A C2A H2A 119.4 . . ?
C26A N2A N3A 105.5(3) . . ?
C26A N2A Cu1A 135.7(3) . . ?
N3A N2A Cu1A 115.1(2) . . ?
C4B C3B C2B 121.2(5) . . ?
C4B C3B H3B 119.4 . . ?
C2B C3B H3B 119.4 . . ?
C28B N3B N2B 111.5(3) . . ?
C28B N3B C24B 130.3(3) . . ?
N2B N3B C24B 117.8(3) . . ?
C4A C3A C2A 120.0(6) . . ?
C4A C3A H3A 120.0 . . ?
C2A C3A H3A 120.0 . . ?
C28A N3A N2A 111.3(3) . . ?
C28A N3A C24A 129.7(3) . . ?
N2A N3A C24A 119.0(3) . . ?
C5B C4B C3B 119.6(5) . . ?
C5B C4B H4B 120.2 . . ?
C3B C4B H4B 120.2 . . ?
C22B N4B N1B 111.7(3) . . ?
C22B N4B C24B 129.6(4) . . ?
N1B N4B C24B 118.7(3) . . ?
C3A C4A C5A 120.0(5) . . ?
C3A C4A H4A 120.0 . . ?
C5A C4A H4A 120.0 . . ?
C22A N4A N1A 112.9(3) . . ?
C22A N4A C24A 128.9(3) . . ?
N1A N4A C24A 118.1(3) . . ?
C4B C5B C6B 119.9(5) . . ?
C4B C5B H5B 120.0 . . ?
C6B C5B H5B 120.0 . . ?
C4A C5A C6A 120.4(6) . . ?
C4A C5A H5A 119.8 . . ?
C6A C5A H5A 119.8 . . ?
C1B C6B C5B 120.6(4) . . ?
C1B C6B H6B 119.7 . . ?
C5B C6B H6B 119.7 . . ?
C1A C6A C5A 119.8(5) . . ?
C1A C6A H6A 120.1 . . ?
C5A C6A H6A 120.1 . . ?
C12A C7A C8A 118.3(4) . . ?
C12A C7A P1A 121.8(3) . . ?
C8A C7A P1A 119.5(3) . . ?
C9A C8A C7A 120.8(4) . . ?
C9A C8A H8A 119.6 . . ?
C7A C8A H8A 119.6 . . ?
C12B C7B C8B 118.2(4) . . ?
C12B C7B P1B 118.5(3) . . ?
C8B C7B P1B 123.3(3) . . ?
C10A C9A C8A 121.1(5) . . ?
C10A C9A H9A 119.4 . . ?
C8A C9A H9A 119.4 . . ?
C9B C8B C7B 120.8(4) . . ?
C9B C8B H8B 119.6 . . ?
C7B C8B H8B 119.6 . . ?
C9A C10A C11A 118.6(4) . . ?
C9A C10A H10A 120.7 . . ?
C11A C10A H10A 120.7 . . ?
C8B C9B C10B 120.5(5) . . ?
C8B C9B H9B 119.8 . . ?
C10B C9B H9B 119.8 . . ?
C12A C11A C10A 120.7(4) . . ?
C12A C11A H11A 119.7 . . ?
C10A C11A H11A 119.7 . . ?
C11B C10B C9B 118.9(5) . . ?
C11B C10B H10B 120.6 . . ?
C9B C10B H10B 120.6 . . ?
C7A C12A C11A 120.5(4) . . ?
C7A C12A H12A 119.8 . . ?
C11A C12A H12A 119.8 . . ?
C12B C11B C10B 121.3(5) . . ?
C12B C11B H11B 119.3 . . ?
C10B C11B H11B 119.3 . . ?
C18A C13A C14A 118.8(4) . . ?
C18A C13A P1A 116.1(3) . . ?
C14A C13A P1A 125.0(3) . . ?
C11B C12B C7B 120.4(5) . . ?
C11B C12B H12B 119.8 . . ?
C7B C12B H12B 119.8 . . ?
C13A C14A C15A 119.5(5) . . ?
C13A C14A H14A 120.2 . . ?
C15A C14A H14A 120.2 . . ?
C18B C13B C14B 118.1(4) . . ?
C18B C13B P1B 116.5(3) . . ?
C14B C13B P1B 125.4(3) . . ?
C16A C15A C14A 120.3(5) . . ?
C16A C15A H15A 119.9 . . ?
C14A C15A H15A 119.9 . . ?
C15B C14B C13B 120.6(5) . . ?
C15B C14B H14B 119.7 . . ?
C13B C14B H14B 119.7 . . ?
C15A C16A C17A 121.0(4) . . ?
C15A C16A H16A 119.5 . . ?
C17A C16A H16A 119.5 . . ?
C16B C15B C14B 120.5(5) . . ?
C16B C15B H15B 119.7 . . ?
C14B C15B H15B 119.7 . . ?
C16A C17A C18A 119.5(5) . . ?
C16A C17A H17A 120.2 . . ?
C18A C17A H17A 120.2 . . ?
C17B C16B C15B 119.8(4) . . ?
C17B C16B H16B 120.1 . . ?
C15B C16B H16B 120.1 . . ?
C13A C18A C17A 120.8(4) . . ?
C13A C18A H18A 119.6 . . ?
C17A C18A H18A 119.6 . . ?
C16B C17B C18B 120.2(5) . . ?
C16B C17B H17B 119.9 . . ?
C18B C17B H17B 119.9 . . ?
C20A C19A H19A 109.5 . . ?
C20A C19A H19B 109.5 . . ?
H19A C19A H19B 109.5 . . ?
C20A C19A H19C 109.5 . . ?
H19A C19A H19C 109.5 . . ?
H19B C19A H19C 109.5 . . ?
C13B C18B C17B 120.8(5) . . ?
C13B C18B H18B 119.6 . . ?
C17B C18B H18B 119.6 . . ?
N1A C20A C21A 110.6(4) . . ?
N1A C20A C19A 121.0(4) . . ?
C21A C20A C19A 128.3(4) . . ?
C20B C19B H19D 109.5 . . ?
C20B C19B H19E 109.5 . . ?
H19D C19B H19E 109.5 . . ?
C20B C19B H19F 109.5 . . ?
H19D C19B H19F 109.5 . . ?
H19E C19B H19F 109.5 . . ?
C20A C21A C22A 106.4(4) . . ?
C20A C21A H21A 126.8 . . ?
C22A C21A H21A 126.8 . . ?
N1B C20B C21B 109.8(4) . . ?
N1B C20B C19B 121.9(4) . . ?
C21B C20B C19B 128.3(4) . . ?
N4A C22A C21A 105.2(4) . . ?
N4A C22A C23A 124.5(4) . . ?
C21A C22A C23A 130.3(4) . . ?
C22B C21B C20B 106.7(4) . . ?
C22B C21B H21B 126.6 . . ?
C20B C21B H21B 126.6 . . ?
C22A C23A H23A 109.5 . . ?
C22A C23A H23B 109.5 . . ?
H23A C23A H23B 109.5 . . ?
C22A C23A H23C 109.5 . . ?
H23A C23A H23C 109.5 . . ?
H23B C23A H23C 109.5 . . ?
N4B C22B C21B 105.7(4) . . ?
N4B C22B C23B 122.8(4) . . ?
C21B C22B C23B 131.5(4) . . ?
N3A C24A N4A 110.1(3) . . ?
N3A C24A H24A 109.6 . . ?
N4A C24A H24A 109.6 . . ?
N3A C24A H24B 109.6 . . ?
N4A C24A H24B 109.6 . . ?
H24A C24A H24B 108.2 . . ?
C22B C23B H23D 109.5 . . ?
C22B C23B H23E 109.5 . . ?
H23D C23B H23E 109.5 . . ?
C22B C23B H23F 109.5 . . ?
H23D C23B H23F 109.5 . . ?
H23E C23B H23F 109.5 . . ?
C26A C25A H25A 109.5 . . ?
C26A C25A H25B 109.5 . . ?
H25A C25A H25B 109.5 . . ?
C26A C25A H25C 109.5 . . ?
H25A C25A H25C 109.5 . . ?
H25B C25A H25C 109.5 . . ?
N3B C24B N4B 110.5(3) . . ?
N3B C24B H24C 109.5 . . ?
N4B C24B H24C 109.5 . . ?
N3B C24B H24D 109.5 . . ?
N4B C24B H24D 109.5 . . ?
H24C C24B H24D 108.1 . . ?
N2A C26A C27A 110.1(4) . . ?
N2A C26A C25A 121.9(4) . . ?
C27A C26A C25A 128.0(4) . . ?
C26B C25B H25D 109.5 . . ?
C26B C25B H25E 109.5 . . ?
H25D C25B H25E 109.5 . . ?
C26B C25B H25F 109.5 . . ?
H25D C25B H25F 109.5 . . ?
H25E C25B H25F 109.5 . . ?
C28A C27A C26A 107.7(4) . . ?
C28A C27A H27A 126.1 . . ?
C26A C27A H27A 126.1 . . ?
N2B C26B C27B 110.7(4) . . ?
N2B C26B C25B 121.0(4) . . ?
C27B C26B C25B 128.3(4) . . ?
C27A C28A N3A 105.4(4) . . ?
C27A C28A C29A 131.4(4) . . ?
N3A C28A C29A 123.2(4) . . ?
C28B C27B C26B 106.9(4) . . ?
C28B C27B H27B 126.6 . . ?
C26B C27B H27B 126.6 . . ?
C28A C29A H29A 109.5 . . ?
C28A C29A H29B 109.5 . . ?
H29A C29A H29B 109.5 . . ?
C28A C29A H29C 109.5 . . ?
H29A C29A H29C 109.5 . . ?
H29B C29A H29C 109.5 . . ?
C28B C29B H29D 109.5 . . ?
C28B C29B H29E 109.5 . . ?
H29D C29B H29E 109.5 . . ?
C28B C29B H29F 109.5 . . ?
H29D C29B H29F 109.5 . . ?
H29E C29B H29F 109.5 . . ?
N3B C28B C27B 106.0(4) . . ?
N3B C28B C29B 123.0(4) . . ?
C27B C28B C29B 131.0(4) . . ?

loop_
_geom_bond_atom_site_label_1
_geom_bond_atom_site_label_2
_geom_bond_distance
_geom_bond_site_symmetry_2
_geom_bond_publ_flag
C1A C2A 1.380(6) . ?
C1A C6A 1.382(6) . ?
C1A P1A 1.836(4) . ?
P1A C13A 1.831(4) . ?
P1A C7A 1.849(4) . ?
P1A Cu1A 2.2100(11) . ?
Cu1A N1A 2.088(3) . ?
Cu1A N2A 2.123(3) . ?
Cu1A I1A 2.7175(5) . ?
N1A C20A 1.335(5) . ?
N1A N4A 1.354(4) . ?
C1B C2B 1.379(6) . ?
C1B C6B 1.382(6) . ?
C1B P1B 1.837(4) . ?
Cu1B N2B 2.071(3) . ?
Cu1B N1B 2.121(3) . ?
Cu1B P1B 2.2025(11) . ?
Cu1B I1B 2.6923(6) . ?
P1B C7B 1.825(4) . ?
P1B C13B 1.826(4) . ?
N1B C20B 1.333(5) . ?
N1B N4B 1.365(4) . ?
C2B C3B 1.377(6) . ?
C2B H2B 0.9300 . ?
N2B C26B 1.324(5) . ?
N2B N3B 1.373(4) . ?
C2A C3A 1.383(6) . ?
C2A H2A 0.9300 . ?
N2A C26A 1.316(5) . ?
N2A N3A 1.372(4) . ?
C3B C4B 1.366(7) . ?
C3B H3B 0.9300 . ?
N3B C28B 1.360(5) . ?
N3B C24B 1.436(5) . ?
C3A C4A 1.345(8) . ?
C3A H3A 0.9300 . ?
N3A C28A 1.367(5) . ?
N3A C24A 1.437(5) . ?
C4B C5B 1.364(7) . ?
C4B H4B 0.9300 . ?
N4B C22B 1.349(5) . ?
N4B C24B 1.461(5) . ?
C4A C5A 1.384(9) . ?
C4A H4A 0.9300 . ?
N4A C22A 1.345(5) . ?
N4A C24A 1.463(5) . ?
C5B C6B 1.385(6) . ?
C5B H5B 0.9300 . ?
C5A C6A 1.384(7) . ?
C5A H5A 0.9300 . ?
C6B H6B 0.9300 . ?
C6A H6A 0.9300 . ?
C7A C12A 1.379(5) . ?
C7A C8A 1.385(6) . ?
C8A C9A 1.375(6) . ?
C8A H8A 0.9300 . ?
C7B C12B 1.389(6) . ?
C7B C8B 1.392(6) . ?
C9A C10A 1.360(7) . ?
C9A H9A 0.9300 . ?
C8B C9B 1.371(6) . ?
C8B H8B 0.9300 . ?
C10A C11A 1.386(7) . ?
C10A H10A 0.9300 . ?
C9B C10B 1.381(8) . ?
C9B H9B 0.9300 . ?
C11A C12A 1.382(6) . ?
C11A H11A 0.9300 . ?
C10B C11B 1.371(8) . ?
C10B H10B 0.9300 . ?
C12A H12A 0.9300 . ?
C11B C12B 1.368(6) . ?
C11B H11B 0.9300 . ?
C13A C18A 1.383(6) . ?
C13A C14A 1.399(6) . ?
C12B H12B 0.9300 . ?
C14A C15A 1.399(6) . ?
C14A H14A 0.9300 . ?
C13B C18B 1.380(6) . ?
C13B C14B 1.384(6) . ?
C15A C16A 1.360(7) . ?
C15A H15A 0.9300 . ?
C14B C15B 1.382(6) . ?
C14B H14B 0.9300 . ?
C16A C17A 1.369(7) . ?
C16A H16A 0.9300 . ?
C15B C16B 1.367(7) . ?
C15B H15B 0.9300 . ?
C17A C18A 1.391(6) . ?
C17A H17A 0.9300 . ?
C16B C17B 1.356(7) . ?
C16B H16B 0.9300 . ?
C18A H18A 0.9300 . ?
C17B C18B 1.391(6) . ?
C17B H17B 0.9300 . ?
C19A C20A 1.490(6) . ?
C19A H19A 0.9600 . ?
C19A H19B 0.9600 . ?
C19A H19C 0.9600 . ?
C18B H18B 0.9300 . ?
C20A C21A 1.386(6) . ?
C19B C20B 1.485(6) . ?
C19B H19D 0.9600 . ?
C19B H19E 0.9600 . ?
C19B H19F 0.9600 . ?
C21A C22A 1.386(6) . ?
C21A H21A 0.9300 . ?
C20B C21B 1.393(6) . ?
C22A C23A 1.487(6) . ?
C21B C22B 1.391(6) . ?
C21B H21B 0.9300 . ?
C23A H23A 0.9600 . ?
C23A H23B 0.9600 . ?
C23A H23C 0.9600 . ?
C22B C23B 1.496(6) . ?
C24A H24A 0.9700 . ?
C24A H24B 0.9700 . ?
C23B H23D 0.9600 . ?
C23B H23E 0.9600 . ?
C23B H23F 0.9600 . ?
C25A C26A 1.496(6) . ?
C25A H25A 0.9600 . ?
C25A H25B 0.9600 . ?
C25A H25C 0.9600 . ?
C24B H24C 0.9700 . ?
C24B H24D 0.9700 . ?
C26A C27A 1.395(6) . ?
C25B C26B 1.492(6) . ?
C25B H25D 0.9600 . ?
C25B H25E 0.9600 . ?
C25B H25F 0.9600 . ?
C27A C28A 1.354(6) . ?
C27A H27A 0.9300 . ?
C26B C27B 1.395(6) . ?
C28A C29A 1.488(6) . ?
C27B C28B 1.361(6) . ?
C27B H27B 0.9300 . ?
C29A H29A 0.9600 . ?
C29A H29B 0.9600 . ?
C29A H29C 0.9600 . ?
C29B C28B 1.495(6) . ?
C29B H29D 0.9600 . ?
C29B H29E 0.9600 . ?
C29B H29F 0.9600 . ?

loop_
_geom_torsion_atom_site_label_1
_geom_torsion_atom_site_label_2
_geom_torsion_atom_site_label_3
_geom_torsion_atom_site_label_4
_geom_torsion
_geom_torsion_site_symmetry_1
_geom_torsion_site_symmetry_2
_geom_torsion_site_symmetry_3
_geom_torsion_site_symmetry_4
_geom_torsion_publ_flag
C2A C1A P1A C13A 163.4(3) . . . . ?
C6A C1A P1A C13A -18.4(4) . . . . ?
C2A C1A P1A C7A -86.5(4) . . . . ?
C6A C1A P1A C7A 91.7(4) . . . . ?
C2A C1A P1A Cu1A 37.4(4) . . . . ?
C6A C1A P1A Cu1A -144.4(4) . . . . ?
C2B C1B P1B C7B 109.5(4) . . . . ?
C6B C1B P1B C7B -70.9(4) . . . . ?
C2B C1B P1B C13B 0.2(5) . . . . ?
C6B C1B P1B C13B 179.8(4) . . . . ?
C2B C1B P1B Cu1B -125.0(4) . . . . ?
C6B C1B P1B Cu1B 54.6(4) . . . . ?
C6B C1B C2B C3B 1.9(8) . . . . ?
P1B C1B C2B C3B -178.5(4) . . . . ?
C6A C1A C2A C3A -3.4(7) . . . . ?
P1A C1A C2A C3A 174.9(4) . . . . ?
C1B C2B C3B C4B 0.1(9) . . . . ?
C26B N2B N3B C28B 0.7(4) . . . . ?
Cu1B N2B N3B C28B -162.2(3) . . . . ?
C26B N2B N3B C24B -173.0(3) . . . . ?
Cu1B N2B N3B C24B 24.1(4) . . . . ?
C1A C2A C3A C4A 1.9(8) . . . . ?
C26A N2A N3A C28A 0.8(4) . . . . ?
Cu1A N2A N3A C28A -161.0(3) . . . . ?
C26A N2A N3A C24A -178.3(3) . . . . ?
Cu1A N2A N3A C24A 19.9(4) . . . . ?
C2B C3B C4B C5B -1.1(10) . . . . ?
C20B N1B N4B C22B 0.9(4) . . . . ?
Cu1B N1B N4B C22B -178.2(2) . . . . ?
C20B N1B N4B C24B 179.2(3) . . . . ?
Cu1B N1B N4B C24B 0.1(4) . . . . ?
C2A C3A C4A C5A 1.1(9) . . . . ?
C20A N1A N4A C22A 0.7(4) . . . . ?
Cu1A N1A N4A C22A 179.8(2) . . . . ?
C20A N1A N4A C24A -178.9(3) . . . . ?
Cu1A N1A N4A C24A 0.2(4) . . . . ?
C3B C4B C5B C6B 0.1(9) . . . . ?
C3A C4A C5A C6A -2.4(9) . . . . ?
C2B C1B C6B C5B -3.0(8) . . . . ?
P1B C1B C6B C5B 177.4(4) . . . . ?
C4B C5B C6B C1B 2.0(8) . . . . ?
C2A C1A C6A C5A 2.0(7) . . . . ?
P1A C1A C6A C5A -176.2(4) . . . . ?
C4A C5A C6A C1A 0.8(9) . . . . ?
C13A P1A C7A C12A -36.8(4) . . . . ?
C1A P1A C7A C12A -144.5(3) . . . . ?
Cu1A P1A C7A C12A 90.9(3) . . . . ?
C13A P1A C7A C8A 150.7(3) . . . . ?
C1A P1A C7A C8A 43.0(4) . . . . ?
Cu1A P1A C7A C8A -81.6(4) . . . . ?
C12A C7A C8A C9A 1.2(7) . . . . ?
P1A C7A C8A C9A 174.0(4) . . . . ?
C13B P1B C7B C12B -111.5(4) . . . . ?
C1B P1B C7B C12B 141.9(3) . . . . ?
Cu1B P1B C7B C12B 14.0(4) . . . . ?
C13B P1B C7B C8B 70.7(4) . . . . ?
C1B P1B C7B C8B -35.8(4) . . . . ?
Cu1B P1B C7B C8B -163.8(3) . . . . ?
C7A C8A C9A C10A -1.6(8) . . . . ?
C12B C7B C8B C9B 0.6(6) . . . . ?
P1B C7B C8B C9B 178.4(4) . . . . ?
C8A C9A C10A C11A 1.1(8) . . . . ?
C7B C8B C9B C10B -0.7(8) . . . . ?
C9A C10A C11A C12A -0.1(8) . . . . ?
C8B C9B C10B C11B -0.1(9) . . . . ?
C8A C7A C12A C11A -0.3(6) . . . . ?
P1A C7A C12A C11A -172.9(4) . . . . ?
C10A C11A C12A C7A -0.2(7) . . . . ?
C9B C10B C11B C12B 0.9(10) . . . . ?
C1A P1A C13A C18A -102.0(3) . . . . ?
C7A P1A C13A C18A 151.0(3) . . . . ?
Cu1A P1A C13A C18A 24.0(4) . . . . ?
C1A P1A C13A C14A 74.1(4) . . . . ?
C7A P1A C13A C14A -32.9(4) . . . . ?
Cu1A P1A C13A C14A -159.9(3) . . . . ?
C10B C11B C12B C7B -1.0(9) . . . . ?
C8B C7B C12B C11B 0.3(7) . . . . ?
P1B C7B C12B C11B -177.6(4) . . . . ?
C18A C13A C14A C15A 1.9(6) . . . . ?
P1A C13A C14A C15A -174.1(3) . . . . ?
C7B P1B C13B C18B 165.2(3) . . . . ?
C1B P1B C13B C18B -90.1(3) . . . . ?
Cu1B P1B C13B C18B 38.7(4) . . . . ?
C7B P1B C13B C14B -13.6(4) . . . . ?
C1B P1B C13B C14B 91.1(4) . . . . ?
Cu1B P1B C13B C14B -140.1(3) . . . . ?
C13A C14A C15A C16A 0.8(7) . . . . ?
C18B C13B C14B C15B 0.0(6) . . . . ?
P1B C13B C14B C15B 178.8(3) . . . . ?
C14A C15A C16A C17A -2.5(8) . . . . ?
C13B C14B C15B C16B 1.2(7) . . . . ?
C15A C16A C17A C18A 1.5(8) . . . . ?
C14B C15B C16B C17B -1.0(7) . . . . ?
C14A C13A C18A C17A -2.9(6) . . . . ?
P1A C13A C18A C17A 173.5(3) . . . . ?
C16A C17A C18A C13A 1.2(7) . . . . ?
C15B C16B C17B C18B -0.4(7) . . . . ?
C14B C13B C18B C17B -1.4(7) . . . . ?
P1B C13B C18B C17B 179.7(4) . . . . ?
C16B C17B C18B C13B 1.6(7) . . . . ?
N4A N1A C20A C21A -0.8(4) . . . . ?
Cu1A N1A C20A C21A -179.6(3) . . . . ?
N4A N1A C20A C19A 176.4(3) . . . . ?
Cu1A N1A C20A C19A -2.4(6) . . . . ?
N1A C20A C21A C22A 0.6(5) . . . . ?
C19A C20A C21A C22A -176.4(4) . . . . ?
N4B N1B C20B C21B -1.0(4) . . . . ?
Cu1B N1B C20B C21B 177.8(3) . . . . ?
N4B N1B C20B C19B 178.0(4) . . . . ?
Cu1B N1B C20B C19B -3.2(6) . . . . ?
N1A N4A C22A C21A -0.4(4) . . . . ?
C24A N4A C22A C21A 179.2(3) . . . . ?
N1A N4A C22A C23A -179.2(4) . . . . ?
C24A N4A C22A C23A 0.4(6) . . . . ?
C20A C21A C22A N4A -0.1(4) . . . . ?
C20A C21A C22A C23A 178.6(4) . . . . ?
N1B C20B C21B C22B 0.8(5) . . . . ?
C19B C20B C21B C22B -178.1(4) . . . . ?
N1B N4B C22B C21B -0.4(4) . . . . ?
C24B N4B C22B C21B -178.4(4) . . . . ?
N1B N4B C22B C23B 179.5(4) . . . . ?
C24B N4B C22B C23B 1.4(6) . . . . ?
C20B C21B C22B N4B -0.3(4) . . . . ?
C20B C21B C22B C23B 179.9(4) . . . . ?
C28A N3A C24A N4A 106.0(4) . . . . ?
N2A N3A C24A N4A -75.1(4) . . . . ?
C22A N4A C24A N3A -117.4(4) . . . . ?
N1A N4A C24A N3A 62.1(4) . . . . ?
C28B N3B C24B N4B 110.0(4) . . . . ?
N2B N3B C24B N4B -77.7(4) . . . . ?
C22B N4B C24B N3B -120.6(4) . . . . ?
N1B N4B C24B N3B 61.4(4) . . . . ?
N3A N2A C26A C27A -0.2(4) . . . . ?
Cu1A N2A C26A C27A 156.0(3) . . . . ?
N3A N2A C26A C25A -179.8(4) . . . . ?
Cu1A N2A C26A C25A -23.7(6) . . . . ?
N2A C26A C27A C28A -0.5(5) . . . . ?
C25A C26A C27A C28A 179.1(4) . . . . ?
N3B N2B C26B C27B -0.3(4) . . . . ?
Cu1B N2B C26B C27B 157.4(3) . . . . ?
N3B N2B C26B C25B 179.2(4) . . . . ?
Cu1B N2B C26B C25B -23.1(6) . . . . ?
C26A C27A C28A N3A 0.9(5) . . . . ?
C26A C27A C28A C29A -176.5(5) . . . . ?
N2A N3A C28A C27A -1.1(5) . . . . ?
C24A N3A C28A C27A 177.9(4) . . . . ?
N2A N3A C28A C29A 176.6(4) . . . . ?
C24A N3A C28A C29A -4.4(7) . . . . ?
N2B C26B C27B C28B -0.2(5) . . . . ?
C25B C26B C27B C28B -179.6(4) . . . . ?
N2B N3B C28B C27B -0.8(5) . . . . ?
C24B N3B C28B C27B 171.9(4) . . . . ?
N2B N3B C28B C29B 177.1(4) . . . . ?
C24B N3B C28B C29B -10.2(7) . . . . ?
C26B C27B C28B N3B 0.6(5) . . . . ?
C26B C27B C28B C29B -177.1(5) . . . . ?
